data_4078154
loop_
_publ_author_name
'Frutos-Pedre\~no, Roberto'
'Gonz\'alez-Herrero, Pablo'
'Vicente, Jos\'e'
'Jones, Peter G.'

_publ_section_title
;
 Sequential Insertion of Alkynes and CO or Isocyanides into the Pd--C Bond
 of Cyclopalladated Phenylacetamides. Synthesis of Eight-Membered
 Palladacycles, Benzo[d]azocine-2,4(1H,3H)-diones, and Highly
 Functionalized Acrylonitrile and Acrylamide Derivatives
;
_journal_issue 8
_journal_name_full Organometallics
_journal_page_first 3361
_journal_paper_doi 10.1021/om300151n
_journal_volume 31
_journal_year 2012
_chemical_formula_sum 'C31 H26 N2 O'
_chemical_formula_weight 442.54
_chemical_name_systematic
; 
 ? 
;
_space_group_IT_number 14
_symmetry_cell_setting monoclinic
_symmetry_space_group_name_Hall '-P 2ybc'
_symmetry_space_group_name_H-M 'P 1 21/c 1'
_atom_sites_solution_hydrogens geom
_atom_sites_solution_primary direct
_atom_sites_solution_secondary difmap
_audit_creation_method SHELXL-97
_cell_angle_alpha 90.00
_cell_angle_beta 106.395(4)
_cell_angle_gamma 90.00
_cell_formula_units_Z 4
_cell_length_a 15.4806(5)
_cell_length_b 8.6812(3)
_cell_length_c 18.5378(6)
_cell_measurement_reflns_used 17955
_cell_measurement_temperature 100(2)
_cell_measurement_theta_max 30.8531
_cell_measurement_theta_min 2.2858
_cell_volume 2390.00(15)
_computing_cell_refinement
; 
CrysAlisPro, Oxford Diffraction Ltd., 
Version 1.171.33.55 (release 05-01-2010 CrysAlis171 .NET) 
(compiled Jan  5 2010,16:28:46) 
;
_computing_data_collection
; 
CrysAlisPro, Oxford Diffraction Ltd., 
Version 1.171.33.55 (release 05-01-2010 CrysAlis171 .NET) 
(compiled Jan  5 2010,16:28:46) 
;
_computing_data_reduction
; 
CrysAlisPro, Oxford Diffraction Ltd., 
Version 1.171.33.55 (release 05-01-2010 CrysAlis171 .NET) 
(compiled Jan  5 2010,16:28:46) 
;
_computing_molecular_graphics 'Siemens XP'
_computing_publication_material SHELXL-97
_computing_structure_refinement 'SHELXL-97 (Sheldrick, 1997)'
_computing_structure_solution 'SHELXS-97 (Sheldrick, 1990)'
_diffrn_ambient_temperature 100(2)
_diffrn_detector_area_resol_mean 16.1419
_diffrn_measured_fraction_theta_full 1.000
_diffrn_measured_fraction_theta_max 1.000
_diffrn_measurement_device_type 'Oxford Diffraction Xcalibur, Eos'
_diffrn_measurement_method \w-scan
_diffrn_radiation_monochromator graphite
_diffrn_radiation_source 'Enhance (Mo) X-ray Source'
_diffrn_radiation_type MoK\a
_diffrn_radiation_wavelength 0.71073
_diffrn_reflns_av_R_equivalents 0.0561
_diffrn_reflns_av_sigmaI/netI 0.0450
_diffrn_reflns_limit_h_max 20
_diffrn_reflns_limit_h_min -20
_diffrn_reflns_limit_k_max 11
_diffrn_reflns_limit_k_min -11
_diffrn_reflns_limit_l_max 24
_diffrn_reflns_limit_l_min -24
_diffrn_reflns_number 78413
_diffrn_reflns_theta_full 28.28
_diffrn_reflns_theta_max 28.28
_diffrn_reflns_theta_min 2.29
_exptl_absorpt_coefficient_mu 0.074
_exptl_absorpt_correction_type none
_exptl_crystal_colour colourless
_exptl_crystal_density_diffrn 1.230
_exptl_crystal_density_meas ?
_exptl_crystal_density_method 'not measured'
_exptl_crystal_description tablet
_exptl_crystal_F_000 936
_exptl_crystal_size_max 0.40
_exptl_crystal_size_mid 0.40
_exptl_crystal_size_min 0.15
_refine_diff_density_max 0.248
_refine_diff_density_min -0.211
_refine_diff_density_rms 0.039
_refine_ls_extinction_method none
_refine_ls_goodness_of_fit_ref 0.926
_refine_ls_hydrogen_treatment 'NH free, rigid methyls, others riding'
_refine_ls_matrix_type full
_refine_ls_number_parameters 313
_refine_ls_number_reflns 5933
_refine_ls_number_restraints 0
_refine_ls_restrained_S_all 0.926
_refine_ls_R_factor_all 0.0579
_refine_ls_R_factor_gt 0.0368
_refine_ls_shift/su_max 0.001
_refine_ls_shift/su_mean 0.000
_refine_ls_structure_factor_coef Fsqd
_refine_ls_weighting_details 'calc w=1/[\s^2^(Fo^2^)+(0.0478P)^2^] where P=(Fo^2^+2Fc^2^)/3'
_refine_ls_weighting_scheme calc
_refine_ls_wR_factor_gt 0.0829
_refine_ls_wR_factor_ref 0.0867
_reflns_number_gt 4097
_reflns_number_total 5933
_reflns_threshold_expression >2sigma(I)
_cod_data_source_file om300151n_si_001.cif
_cod_data_source_block splitt
_cod_depositor_comments
;
The following automatic conversions were performed:

'_exptl_crystal_density_meas' value 'not measured' was changed to '?'
- the value is perceived as not measured.

Automatic conversion script
Id: cif_fix_values 3008 2015-01-20 13:52:24Z robertas 
;
_cod_original_cell_volume 2390.00(14)
_cod_original_sg_symbol_H-M 'P 21/c'
_cod_database_code 4078154

loop_
_symmetry_equiv_pos_as_xyz
'x, y, z'
'-x, y+1/2, -z+1/2'
'-x, -y, -z'
'x, -y-1/2, z-1/2'

loop_
_atom_site_label
_atom_site_type_symbol
_atom_site_fract_x
_atom_site_fract_y
_atom_site_fract_z
_atom_site_U_iso_or_equiv
_atom_site_adp_type
_atom_site_occupancy
_atom_site_symmetry_multiplicity
_atom_site_calc_flag
_atom_site_refinement_flags
C1 C 0.17753(7) 0.75615(12) 0.30386(6) 0.0158(2) Uani 1 1 d .
C2 C 0.21919(7) 0.62060(13) 0.32340(6) 0.0161(2) Uani 1 1 d .
C3 C 0.25463(7) 0.57284(12) 0.40478(6) 0.0158(2) Uani 1 1 d .
C11 C 0.15834(7) 0.86336(12) 0.36042(6) 0.0167(2) Uani 1 1 d .
C12 C 0.10662(7) 0.81308(13) 0.40649(6) 0.0198(2) Uani 1 1 d .
H12 H 0.0859 0.7096 0.4027 0.024 Uiso 1 1 calc R
C13 C 0.08499(8) 0.91147(14) 0.45767(6) 0.0233(3) Uani 1 1 d .
H13 H 0.0511 0.8747 0.4896 0.028 Uiso 1 1 calc R
C14 C 0.11289(8) 1.06305(14) 0.46216(6) 0.0248(3) Uani 1 1 d .
H14 H 0.0966 1.1315 0.4961 0.030 Uiso 1 1 calc R
C15 C 0.16458(8) 1.11538(13) 0.41727(6) 0.0220(3) Uani 1 1 d .
H15 H 0.1838 1.2197 0.4208 0.026 Uiso 1 1 calc R
C16 C 0.18861(7) 1.01687(13) 0.36716(6) 0.0177(2) Uani 1 1 d .
C17 C 0.25038(8) 1.07795(13) 0.32304(6) 0.0223(3) Uani 1 1 d .
H17A H 0.2200 1.0681 0.2686 0.027 Uiso 1 1 calc R
H17B H 0.2622 1.1887 0.3345 0.027 Uiso 1 1 calc R
C18 C 0.33635(8) 0.99447(14) 0.34123(7) 0.0246(3) Uani 1 1 d .
C21 C 0.14548(7) 0.80735(12) 0.22360(6) 0.0169(2) Uani 1 1 d .
C22 C 0.05647(7) 0.85414(13) 0.19282(6) 0.0200(2) Uani 1 1 d .
H22 H 0.0155 0.8498 0.2225 0.024 Uiso 1 1 calc R
C23 C 0.02718(8) 0.90679(13) 0.11944(6) 0.0242(3) Uani 1 1 d .
H23 H -0.0340 0.9353 0.0983 0.029 Uiso 1 1 calc R
C24 C 0.08777(8) 0.91773(14) 0.07691(6) 0.0252(3) Uani 1 1 d .
H24 H 0.0683 0.9565 0.0270 0.030 Uiso 1 1 calc R
C25 C 0.17640(8) 0.87255(13) 0.10680(6) 0.0237(3) Uani 1 1 d .
H25 H 0.2176 0.8804 0.0775 0.028 Uiso 1 1 calc R
C26 C 0.20477(7) 0.81598(13) 0.17935(6) 0.0200(2) Uani 1 1 d .
H26 H 0.2653 0.7826 0.1993 0.024 Uiso 1 1 calc R
C31 C 0.22935(7) 0.50214(12) 0.26797(6) 0.0161(2) Uani 1 1 d .
C32 C 0.15393(7) 0.44012(13) 0.21568(6) 0.0202(2) Uani 1 1 d .
H32 H 0.0953 0.4729 0.2155 0.024 Uiso 1 1 calc R
C33 C 0.16422(8) 0.33099(13) 0.16406(6) 0.0232(3) Uani 1 1 d .
H33 H 0.1125 0.2884 0.1292 0.028 Uiso 1 1 calc R
C34 C 0.24925(8) 0.28360(13) 0.16285(6) 0.0233(3) Uani 1 1 d .
H34 H 0.2560 0.2106 0.1267 0.028 Uiso 1 1 calc R
C35 C 0.32428(8) 0.34359(13) 0.21490(6) 0.0238(3) Uani 1 1 d .
H35 H 0.3828 0.3112 0.2145 0.029 Uiso 1 1 calc R
C36 C 0.31449(8) 0.45088(13) 0.26763(6) 0.0201(2) Uani 1 1 d .
H36 H 0.3663 0.4896 0.3038 0.024 Uiso 1 1 calc R
C41 C 0.37755(7) 0.60270(13) 0.52084(6) 0.0174(2) Uani 1 1 d .
C42 C 0.40768(7) 0.45328(13) 0.54313(6) 0.0192(2) Uani 1 1 d .
C43 C 0.44442(7) 0.42647(14) 0.61980(6) 0.0240(3) Uani 1 1 d .
H43 H 0.4651 0.3260 0.6365 0.029 Uiso 1 1 calc R
C44 C 0.45154(7) 0.54250(15) 0.67208(6) 0.0268(3) Uani 1 1 d .
H44 H 0.4748 0.5208 0.7242 0.032 Uiso 1 1 calc R
C45 C 0.42466(8) 0.69035(15) 0.64833(6) 0.0260(3) Uani 1 1 d .
H45 H 0.4318 0.7705 0.6844 0.031 Uiso 1 1 calc R
C46 C 0.38732(7) 0.72398(14) 0.57232(6) 0.0212(3) Uani 1 1 d .
C47 C 0.40150(8) 0.32408(13) 0.48795(6) 0.0239(3) Uani 1 1 d .
H47A H 0.4459 0.2447 0.5104 0.036 Uiso 1 1 calc R
H47B H 0.4136 0.3639 0.4423 0.036 Uiso 1 1 calc R
H47C H 0.3409 0.2794 0.4751 0.036 Uiso 1 1 calc R
C48 C 0.35713(9) 0.88480(14) 0.54720(7) 0.0307(3) Uani 1 1 d .
H48A H 0.2936 0.8832 0.5180 0.046 Uiso 1 1 calc R
H48B H 0.3935 0.9250 0.5159 0.046 Uiso 1 1 calc R
H48C H 0.3646 0.9511 0.5913 0.046 Uiso 1 1 calc R
N1 N 0.33531(6) 0.63419(11) 0.44267(5) 0.0173(2) Uani 1 1 d .
H01 H 0.3566(8) 0.7104(15) 0.4211(7) 0.028(4) Uiso 1 1 d .
N2 N 0.40128(7) 0.92462(13) 0.35642(6) 0.0361(3) Uani 1 1 d .
O1 O 0.21371(5) 0.48058(9) 0.43290(4) 0.02040(18) Uani 1 1 d .

loop_
_atom_site_aniso_label
_atom_site_aniso_U_11
_atom_site_aniso_U_22
_atom_site_aniso_U_33
_atom_site_aniso_U_23
_atom_site_aniso_U_13
_atom_site_aniso_U_12
C1 0.0137(5) 0.0161(6) 0.0175(5) -0.0002(4) 0.0043(4) -0.0018(4)
C2 0.0142(5) 0.0170(6) 0.0172(5) -0.0003(4) 0.0046(4) -0.0017(4)
C3 0.0174(5) 0.0120(5) 0.0188(5) -0.0015(4) 0.0062(4) 0.0028(4)
C11 0.0166(5) 0.0161(6) 0.0158(5) 0.0015(4) 0.0020(4) 0.0038(4)
C12 0.0193(6) 0.0172(6) 0.0230(6) 0.0018(5) 0.0061(5) 0.0010(5)
C13 0.0212(6) 0.0274(7) 0.0241(6) 0.0012(5) 0.0109(5) 0.0026(5)
C14 0.0236(6) 0.0262(7) 0.0246(6) -0.0065(5) 0.0067(5) 0.0050(5)
C15 0.0211(6) 0.0164(6) 0.0261(6) -0.0021(5) 0.0027(5) 0.0007(5)
C16 0.0175(5) 0.0160(6) 0.0186(6) 0.0029(4) 0.0033(4) 0.0019(4)
C17 0.0263(6) 0.0164(6) 0.0241(6) 0.0021(5) 0.0067(5) -0.0023(5)
C18 0.0282(7) 0.0238(7) 0.0252(6) 0.0030(5) 0.0130(5) -0.0051(5)
C21 0.0195(5) 0.0126(5) 0.0177(5) 0.0000(4) 0.0040(4) 0.0016(4)
C22 0.0192(6) 0.0188(6) 0.0221(6) 0.0007(5) 0.0062(5) 0.0028(5)
C23 0.0214(6) 0.0237(7) 0.0235(6) 0.0008(5) -0.0003(5) 0.0063(5)
C24 0.0321(7) 0.0245(7) 0.0166(6) 0.0032(5) 0.0029(5) 0.0054(5)
C25 0.0283(7) 0.0248(7) 0.0198(6) 0.0011(5) 0.0097(5) 0.0039(5)
C26 0.0183(6) 0.0206(6) 0.0206(6) 0.0008(5) 0.0048(5) 0.0031(5)
C31 0.0206(6) 0.0130(5) 0.0151(5) 0.0027(4) 0.0054(4) 0.0013(4)
C32 0.0195(6) 0.0199(6) 0.0203(6) 0.0016(5) 0.0041(5) 0.0009(5)
C33 0.0278(6) 0.0218(6) 0.0173(6) -0.0009(5) 0.0023(5) -0.0028(5)
C34 0.0351(7) 0.0193(6) 0.0177(6) -0.0018(5) 0.0113(5) 0.0004(5)
C35 0.0245(6) 0.0243(7) 0.0255(6) -0.0005(5) 0.0118(5) 0.0037(5)
C36 0.0202(6) 0.0207(6) 0.0187(6) -0.0003(5) 0.0042(5) -0.0002(5)
C41 0.0135(5) 0.0221(6) 0.0160(5) 0.0021(5) 0.0034(4) -0.0012(4)
C42 0.0124(5) 0.0219(6) 0.0236(6) 0.0040(5) 0.0057(4) -0.0009(5)
C43 0.0164(6) 0.0285(7) 0.0268(6) 0.0096(5) 0.0053(5) 0.0001(5)
C44 0.0165(6) 0.0442(8) 0.0183(6) 0.0063(5) 0.0027(5) 0.0000(5)
C45 0.0185(6) 0.0381(8) 0.0211(6) -0.0054(5) 0.0049(5) -0.0009(5)
C46 0.0151(5) 0.0261(7) 0.0216(6) -0.0015(5) 0.0039(5) -0.0004(5)
C47 0.0217(6) 0.0188(6) 0.0302(7) 0.0041(5) 0.0057(5) 0.0020(5)
C48 0.0337(7) 0.0259(7) 0.0280(7) -0.0070(5) 0.0013(6) 0.0039(6)
N1 0.0181(5) 0.0164(5) 0.0164(5) 0.0026(4) 0.0032(4) -0.0017(4)
N2 0.0295(6) 0.0380(7) 0.0430(7) 0.0052(5) 0.0136(5) 0.0016(5)
O1 0.0203(4) 0.0187(4) 0.0219(4) 0.0032(3) 0.0054(3) -0.0016(3)

loop_
_atom_type_symbol
_atom_type_description
_atom_type_scat_dispersion_real
_atom_type_scat_dispersion_imag
_atom_type_scat_source
C C 0.0033 0.0016 'International Tables Vol C Tables 4.2.6.8 and 6.1.1.4'
H H 0.0000 0.0000 'International Tables Vol C Tables 4.2.6.8 and 6.1.1.4'
N N 0.0061 0.0033 'International Tables Vol C Tables 4.2.6.8 and 6.1.1.4'
O O 0.0106 0.0060 'International Tables Vol C Tables 4.2.6.8 and 6.1.1.4'

loop_
_geom_angle_atom_site_label_1
_geom_angle_atom_site_label_2
_geom_angle_atom_site_label_3
_geom_angle
C2 C1 C11 122.19(9)
C2 C1 C21 121.88(9)
C11 C1 C21 115.92(9)
C1 C2 C31 123.66(9)
C1 C2 C3 121.46(9)
C31 C2 C3 114.78(9)
O1 C3 N1 123.18(10)
O1 C3 C2 121.25(10)
N1 C3 C2 115.53(9)
C12 C11 C16 118.45(10)
C12 C11 C1 119.80(10)
C16 C11 C1 121.71(9)
C13 C12 C11 121.15(11)
C14 C13 C12 119.79(11)
C13 C14 C15 120.07(11)
C14 C15 C16 120.65(11)
C15 C16 C11 119.84(10)
C15 C16 C17 118.27(10)
C11 C16 C17 121.85(10)
C18 C17 C16 111.82(9)
N2 C18 C17 177.07(13)
C22 C21 C26 118.80(10)
C22 C21 C1 120.34(9)
C26 C21 C1 120.79(9)
C23 C22 C21 120.66(10)
C22 C23 C24 119.61(11)
C25 C24 C23 120.38(10)
C26 C25 C24 119.82(11)
C25 C26 C21 120.68(10)
C36 C31 C32 118.69(10)
C36 C31 C2 120.45(10)
C32 C31 C2 120.86(10)
C33 C32 C31 120.35(10)
C34 C33 C32 120.57(11)
C35 C34 C33 119.40(11)
C34 C35 C36 120.38(11)
C35 C36 C31 120.58(10)
C46 C41 C42 122.17(10)
C46 C41 N1 118.35(10)
C42 C41 N1 119.49(10)
C43 C42 C41 117.49(10)
C43 C42 C47 119.93(10)
C41 C42 C47 122.58(10)
C44 C43 C42 121.53(11)
C43 C44 C45 119.78(11)
C44 C45 C46 121.18(11)
C45 C46 C41 117.74(11)
C45 C46 C48 120.74(11)
C41 C46 C48 121.51(10)
C3 N1 C41 122.50(9)

loop_
_geom_bond_atom_site_label_1
_geom_bond_atom_site_label_2
_geom_bond_distance
C1 C2 1.3416(15)
C1 C11 1.4933(14)
C1 C21 1.4968(14)
C2 C31 1.4932(14)
C2 C3 1.5105(15)
C3 O1 1.2251(13)
C3 N1 1.3572(14)
C11 C12 1.3953(15)
C11 C16 1.4065(15)
C12 C13 1.3861(15)
C13 C14 1.3801(16)
C14 C15 1.3838(16)
C15 C16 1.3884(15)
C16 C17 1.5186(15)
C17 C18 1.4686(17)
C18 N2 1.1391(15)
C21 C22 1.3947(15)
C21 C26 1.3950(15)
C22 C23 1.3844(15)
C23 C24 1.3884(17)
C24 C25 1.3835(16)
C25 C26 1.3819(15)
C31 C36 1.3928(15)
C31 C32 1.3978(15)
C32 C33 1.3874(15)
C33 C34 1.3852(17)
C34 C35 1.3852(17)
C35 C36 1.3890(15)
C41 C46 1.4002(15)
C41 C42 1.4007(15)
C41 N1 1.4379(13)
C42 C43 1.3934(15)
C42 C47 1.5028(15)
C43 C44 1.3805(17)
C44 C45 1.3824(18)
C45 C46 1.3946(16)
C46 C48 1.5038(17)

loop_
_geom_hbond_atom_site_label_D
_geom_hbond_atom_site_label_H
_geom_hbond_atom_site_label_A
_geom_hbond_distance_DH
_geom_hbond_distance_HA
_geom_hbond_distance_DA
_geom_hbond_angle_DHA
_geom_hbond_site_symmetry_A
N1 H01 N2 0.884(13) 2.417(13) 3.2982(15) 175.0(11) .
C15 H15 O1 0.95 2.31 3.2542(14) 172.7 1_565

loop_
_geom_torsion_atom_site_label_1
_geom_torsion_atom_site_label_2
_geom_torsion_atom_site_label_3
_geom_torsion_atom_site_label_4
_geom_torsion
C11 C1 C2 C31 172.11(10)
C21 C1 C2 C31 -6.40(16)
C11 C1 C2 C3 -4.00(16)
C21 C1 C2 C3 177.49(9)
C1 C2 C3 O1 101.93(13)
C31 C2 C3 O1 -74.51(13)
C1 C2 C3 N1 -80.47(13)
C31 C2 C3 N1 103.09(11)
C2 C1 C11 C12 -57.98(15)
C21 C1 C11 C12 120.62(11)
C2 C1 C11 C16 124.18(12)
C21 C1 C11 C16 -57.23(13)
C16 C11 C12 C13 0.21(16)
C1 C11 C12 C13 -177.70(10)
C11 C12 C13 C14 1.68(17)
C12 C13 C14 C15 -1.94(17)
C13 C14 C15 C16 0.30(17)
C14 C15 C16 C11 1.62(16)
C14 C15 C16 C17 -176.12(10)
C12 C11 C16 C15 -1.85(15)
C1 C11 C16 C15 176.02(10)
C12 C11 C16 C17 175.80(10)
C1 C11 C16 C17 -6.33(15)
C15 C16 C17 C18 116.97(11)
C11 C16 C17 C18 -60.71(14)
C16 C17 C18 N2 21(3)
C2 C1 C21 C22 127.21(12)
C11 C1 C21 C22 -51.39(14)
C2 C1 C21 C26 -55.78(15)
C11 C1 C21 C26 125.62(11)
C26 C21 C22 C23 0.63(17)
C1 C21 C22 C23 177.70(10)
C21 C22 C23 C24 -2.08(18)
C22 C23 C24 C25 1.71(18)
C23 C24 C25 C26 0.11(18)
C24 C25 C26 C21 -1.58(17)
C22 C21 C26 C25 1.21(17)
C1 C21 C26 C25 -175.85(10)
C1 C2 C31 C36 122.11(12)
C3 C2 C31 C36 -61.54(13)
C1 C2 C31 C32 -58.12(15)
C3 C2 C31 C32 118.23(11)
C36 C31 C32 C33 -0.73(16)
C2 C31 C32 C33 179.49(10)
C31 C32 C33 C34 -0.93(17)
C32 C33 C34 C35 1.46(17)
C33 C34 C35 C36 -0.32(17)
C34 C35 C36 C31 -1.36(17)
C32 C31 C36 C35 1.87(16)
C2 C31 C36 C35 -178.36(10)
C46 C41 C42 C43 3.06(15)
N1 C41 C42 C43 -177.11(10)
C46 C41 C42 C47 -177.02(10)
N1 C41 C42 C47 2.80(15)
C41 C42 C43 C44 -0.37(16)
C47 C42 C43 C44 179.71(10)
C42 C43 C44 C45 -2.25(17)
C43 C44 C45 C46 2.29(17)
C44 C45 C46 C41 0.30(17)
C44 C45 C46 C48 179.15(11)
C42 C41 C46 C45 -3.03(16)
N1 C41 C46 C45 177.14(10)
C42 C41 C46 C48 178.13(10)
N1 C41 C46 C48 -1.70(15)
O1 C3 N1 C41 -3.64(16)
C2 C3 N1 C41 178.82(9)
C46 C41 N1 C3 -113.78(12)
C42 C41 N1 C3 66.39(14)

loop_
_cod_related_entry_id
_cod_related_entry_database
_cod_related_entry_code
1 ChemSpider 30659832
